data_4313139
loop_
_publ_author_name
'Michael G. Crisp'
'Edward R. T. Tiekink'
'Louis M. Rendina'

_publ_section_title
;
 Cationic \s-Phenylplatinum(II) Complexes with Carboxylic Acid
 Functionality: pKa Determinations and X-ray Structures
;
_journal_name_full 'Inorganic Chemistry'
_journal_page_first 1057
_journal_page_last 1063
_journal_paper_doi 10.1021/ic025776a
_journal_volume 42
_journal_year 2003
_chemical_formula_sum 'C40 H38 Cl2 F3 N O5 P2 Pt S'
_chemical_formula_weight 1029.74
_space_group_IT_number 14
_symmetry_cell_setting monoclinic
_symmetry_Int_Tables_number 14
_symmetry_space_group_name_Hall '-P 2yn'
_symmetry_space_group_name_H-M 'P 1 21/n 1'
_cell_angle_alpha 90
_cell_angle_beta 95.83(2)
_cell_angle_gamma 90
_cell_formula_units_Z 4
_cell_length_a 11.367(3)
_cell_length_b 20.614(7)
_cell_length_c 17.583(5)
_cell_measurement_reflns_used 25
_cell_measurement_temperature 173
_cell_measurement_theta_max 9.6
_cell_measurement_theta_min 7.3
_cell_volume 4099(2)
_computing_cell_refinement 'MSC/AFC Diffractometer Control'
_computing_data_collection 'MSC/AFC Diffractometer Control'
_computing_data_reduction 'teXsan for Windows (MSC, 1997)'
_computing_publication_material 'teXsan for Windows (MSC, 1997)'
_computing_structure_refinement 'teXsan for Windows (MSC, 1997)'
_computing_structure_solution
;
'DIRDIF92 PATTY (Beurskens, 1992)
;
_diffrn_ambient_temperature 173
_diffrn_measurement_device 'Rigaku AFC7R'
_diffrn_measurement_method \w-2\q
_diffrn_orient_matrix_UB_11 0.03970
_diffrn_orient_matrix_UB_12 -0.00434
_diffrn_orient_matrix_UB_13 -0.04796
_diffrn_orient_matrix_UB_21 0.07029
_diffrn_orient_matrix_UB_22 -0.02011
_diffrn_orient_matrix_UB_23 0.02982
_diffrn_orient_matrix_UB_31 -0.03610
_diffrn_orient_matrix_UB_32 -0.04393
_diffrn_orient_matrix_UB_33 -0.00891
_diffrn_radiation_detector 'scintillation counter'
_diffrn_radiation_monochromator graphite
_diffrn_radiation_source 'X-ray tube'
_diffrn_radiation_type 'Mo K\a'
_diffrn_radiation_wavelength 0.7107
_diffrn_reflns_av_R_equivalents 0.021
_diffrn_reflns_av_sigmaI/netI 0.074
_diffrn_reflns_limit_h_max 14
_diffrn_reflns_limit_h_min 0
_diffrn_reflns_limit_k_max 26
_diffrn_reflns_limit_k_min 0
_diffrn_reflns_limit_l_max 22
_diffrn_reflns_limit_l_min -22
_diffrn_reflns_number 10150
_diffrn_reflns_reduction_process 'Lp corrections applied'
_diffrn_reflns_theta_max 27.5
_diffrn_reflns_theta_min 3.1
_diffrn_standards_decay_% 0.7
_diffrn_standards_interval_count 400
_diffrn_standards_number 3
_exptl_absorpt_coefficient_mu 3.727
_exptl_absorpt_correction_T_max 1
_exptl_absorpt_correction_T_min 0.743
_exptl_absorpt_correction_type
;
\DF (DIFABS; Walker & Stuart, 1983)
;
_exptl_crystal_colour light-tan
_exptl_crystal_density_diffrn 1.669
_exptl_crystal_density_meas ?
_exptl_crystal_description 'triangular block'
_exptl_crystal_F_000 2040
_exptl_crystal_size_max 0.32
_exptl_crystal_size_mid 0.16
_exptl_crystal_size_min 0.13
_refine_diff_density_max 0.88
_refine_diff_density_min -0.70
_refine_ls_extinction_method none
_refine_ls_goodness_of_fit_all 1.28
_refine_ls_goodness_of_fit_ref 1.28
_refine_ls_hydrogen_treatment noref
_refine_ls_matrix_type full
_refine_ls_number_constraints 0
_refine_ls_number_parameters 496
_refine_ls_number_reflns 6276
_refine_ls_number_restraints 0
_refine_ls_R_factor_all 0.028
_refine_ls_R_factor_gt 0.028
_refine_ls_shift/su_max <0.001
_refine_ls_shift/su_mean 0.0001
_refine_ls_structure_factor_coef F
_refine_ls_weighting_details 'w = 1/[\s^2^(Fo) + 0.00001|Fo|^2^]'
_refine_ls_weighting_scheme sigma
_refine_ls_wR_factor_all 0.025
_refine_ls_wR_factor_ref 0.025
_reflns_number_gt 6276
_reflns_number_total 9679
_reflns_threshold_expression I>2\s(I)
_cod_data_source_file ic025776a_1.cif
_cod_data_source_block 9_PPh~3~_(IC025776A)
_cod_depositor_comments
;
The following automatic conversions were performed:

'_exptl_crystal_density_meas' value 'not measured' was changed to '?'
- the value is perceived as not measured.

Automatic conversion script
Id: cif_fix_values 3008 2015-01-20 13:52:24Z robertas 
;
_cod_original_sg_symbol_H-M 'P 21/n '
_cod_original_formula_sum 'C40 H38 Cl2 F3 N O5 P2 Pt S '
_cod_database_code 4313139

loop_
_symmetry_equiv_pos_as_xyz
'   +x,   +y,   +z'
1/2-x,1/2+y,1/2-z
'   -x,   -y,   -z'
1/2+x,1/2-y,1/2+z

loop_
_atom_site_label
_atom_site_fract_x
_atom_site_fract_y
_atom_site_fract_z
_atom_site_U_iso_or_equiv
_atom_site_occupancy
_atom_site_refinement_flags
_atom_site_adp_type
_atom_site_calc_flag
_atom_site_calc_attached_atom
Pt 0.12235(1) 0.208146(7) 0.188546(8) 0.02171(3) 1.000 . Uani d ?
Cl(1) -0.0675(1) 0.55485(8) 0.2014(1) 0.0830(6) 1.000 . Uani d ?
Cl(2) 0.1416(1) 0.48195(8) 0.1697(1) 0.0929(7) 1.000 . Uani d ?
S(1) 0.7984(1) 0.33812(6) -0.01249(7) 0.0365(3) 1.000 . Uani d ?
P(1) -0.05973(9) 0.15935(5) 0.18948(6) 0.0233(3) 1.000 . Uani d ?
P(2) 0.30570(9) 0.25192(5) 0.17438(6) 0.0241(3) 1.000 . Uani d ?
F(1) 0.8320(3) 0.4078(1) 0.1117(1) 0.0596(9) 1.000 . Uani d ?
F(2) 0.7290(3) 0.4547(1) 0.0190(2) 0.079(1) 1.000 . Uani d ?
F(3) 0.9153(3) 0.4461(1) 0.0169(2) 0.077(1) 1.000 . Uani d ?
O(1) 0.0506(3) 0.4173(2) 0.5006(2) 0.049(1) 1.000 . Uani d ?
O(2) -0.0315(3) 0.4803(1) 0.4049(2) 0.048(1) 1.000 . Uani d ?
O(3) 0.6900(3) 0.3141(2) 0.0123(2) 0.056(1) 1.000 . Uani d ?
O(4) 0.9025(3) 0.3029(2) 0.0165(2) 0.056(1) 1.000 . Uani d ?
O(5) 0.7905(3) 0.3559(1) -0.0925(2) 0.050(1) 1.000 . Uani d ?
N(1) 0.0806(3) 0.2796(1) 0.2693(2) 0.0239(9) 1.000 . Uani d ?
C(2) 0.0256(4) 0.3351(2) 0.2465(2) 0.031(1) 1.000 . Uani d ?
C(3) 0.0014(4) 0.3832(2) 0.2971(2) 0.034(1) 1.000 . Uani d ?
C(4) 0.0339(3) 0.3743(2) 0.3752(2) 0.031(1) 1.000 . Uani d ?
C(5) 0.0875(4) 0.3169(2) 0.3988(2) 0.038(1) 1.000 . Uani d ?
C(6) 0.1093(4) 0.2706(2) 0.3443(2) 0.033(1) 1.000 . Uani d ?
C(7) 0.0160(4) 0.4279(2) 0.4302(3) 0.037(1) 1.000 . Uani d ?
C(8) 0.1644(3) 0.1398(2) 0.1134(2) 0.023(1) 1.000 . Uani d ?
C(9) 0.1954(4) 0.0773(2) 0.1381(2) 0.035(1) 1.000 . Uani d ?
C(10) 0.2292(4) 0.0303(2) 0.0888(3) 0.045(1) 1.000 . Uani d ?
C(11) 0.2341(4) 0.0442(2) 0.0122(3) 0.045(1) 1.000 . Uani d ?
C(12) 0.2022(4) 0.1057(2) -0.0132(2) 0.042(1) 1.000 . Uani d ?
C(13) 0.1683(3) 0.1527(2) 0.0364(2) 0.032(1) 1.000 . Uani d ?
C(14) -0.1679(3) 0.2107(2) 0.2283(2) 0.025(1) 1.000 . Uani d ?
C(15) -0.1802(4) 0.2115(2) 0.3061(2) 0.043(1) 1.000 . Uani d ?
C(16) -0.2544(5) 0.2558(2) 0.3354(3) 0.055(2) 1.000 . Uani d ?
C(17) -0.3163(4) 0.3000(2) 0.2885(3) 0.042(1) 1.000 . Uani d ?
C(18) -0.3043(4) 0.3001(2) 0.2120(3) 0.041(1) 1.000 . Uani d ?
C(19) -0.2307(4) 0.2561(2) 0.1819(2) 0.034(1) 1.000 . Uani d ?
C(20) -0.0568(3) 0.0864(2) 0.2471(2) 0.026(1) 1.000 . Uani d ?
C(21) -0.1463(4) 0.0404(2) 0.2367(3) 0.038(1) 1.000 . Uani d ?
C(22) -0.1466(4) -0.0132(2) 0.2834(3) 0.048(2) 1.000 . Uani d ?
C(23) -0.0572(4) -0.0216(2) 0.3413(3) 0.044(1) 1.000 . Uani d ?
C(24) 0.0325(4) 0.0231(2) 0.3532(2) 0.037(1) 1.000 . Uani d ?
C(25) 0.0327(4) 0.0774(2) 0.3058(2) 0.031(1) 1.000 . Uani d ?
C(26) -0.1271(4) 0.1373(2) 0.0952(2) 0.035(1) 1.000 . Uani d ?
C(27) 0.3600(3) 0.3048(2) 0.2529(2) 0.025(1) 1.000 . Uani d ?
C(28) 0.3881(4) 0.2772(2) 0.3253(2) 0.036(1) 1.000 . Uani d ?
C(29) 0.4235(4) 0.3163(2) 0.3873(2) 0.040(1) 1.000 . Uani d ?
C(30) 0.4310(4) 0.3828(2) 0.3780(2) 0.036(1) 1.000 . Uani d ?
C(31) 0.4039(4) 0.4096(2) 0.3066(2) 0.036(1) 1.000 . Uani d ?
C(32) 0.3687(3) 0.3714(2) 0.2442(2) 0.030(1) 1.000 . Uani d ?
C(33) 0.3048(3) 0.3021(2) 0.0899(2) 0.025(1) 1.000 . Uani d ?
C(34) 0.4089(3) 0.3174(2) 0.0587(2) 0.033(1) 1.000 . Uani d ?
C(35) 0.4059(4) 0.3607(2) -0.0027(2) 0.040(1) 1.000 . Uani d ?
C(36) 0.3019(4) 0.3878(2) -0.0319(2) 0.041(1) 1.000 . Uani d ?
C(37) 0.1980(4) 0.3718(2) -0.0027(3) 0.044(1) 1.000 . Uani d ?
C(38) 0.1993(4) 0.3290(2) 0.0584(2) 0.036(1) 1.000 . Uani d ?
C(39) 0.4243(4) 0.1935(2) 0.1690(3) 0.038(1) 1.000 . Uani d ?
C(40) 0.8200(5) 0.4153(2) 0.0361(3) 0.045(1) 1.000 . Uani d ?
C(41) 0.0713(7) 0.5479(4) 0.1849(7) 0.178(5) 1.000 . Uani d ?
H(1) 0.0431 0.4571 0.5383 0.113 1.000 . Uiso c ?
H(2) 0.0025 0.3414 0.1935 0.037 1.000 . Uiso c ?
H(3) -0.0370 0.4220 0.2790 0.041 1.000 . Uiso c ?
H(5) 0.1094 0.3089 0.4515 0.045 1.000 . Uiso c ?
H(6) 0.1461 0.2310 0.3610 0.040 1.000 . Uiso c ?
H(9) 0.1931 0.0666 0.1905 0.042 1.000 . Uiso c ?
H(10) 0.2494 -0.0119 0.1075 0.054 1.000 . Uiso c ?
H(11) 0.2586 0.0124 -0.0220 0.055 1.000 . Uiso c ?
H(12) 0.2036 0.1160 -0.0658 0.051 1.000 . Uiso c ?
H(13) 0.1472 0.1946 0.0172 0.038 1.000 . Uiso c ?
H(15) -0.1373 0.1814 0.3392 0.051 1.000 . Uiso c ?
H(16) -0.2629 0.2557 0.3886 0.066 1.000 . Uiso c ?
H(17) -0.3672 0.3304 0.3092 0.051 1.000 . Uiso c ?
H(18) -0.3470 0.3307 0.1795 0.049 1.000 . Uiso c ?
H(19) -0.2228 0.2567 0.1286 0.041 1.000 . Uiso c ?
H(21) -0.2082 0.0460 0.1967 0.045 1.000 . Uiso c ?
H(22) -0.2084 -0.0443 0.2757 0.057 1.000 . Uiso c ?
H(23) -0.0574 -0.0586 0.3733 0.053 1.000 . Uiso c ?
H(24) 0.0939 0.0171 0.3935 0.045 1.000 . Uiso c ?
H(25) 0.0946 0.1083 0.3138 0.038 1.000 . Uiso c ?
H(28) 0.3829 0.2316 0.3317 0.043 1.000 . Uiso c ?
H(29) 0.4427 0.2976 0.4363 0.048 1.000 . Uiso c ?
H(30) 0.4548 0.4098 0.4206 0.043 1.000 . Uiso c ?
H(31) 0.4096 0.4553 0.3004 0.043 1.000 . Uiso c ?
H(32) 0.3504 0.3906 0.1953 0.035 1.000 . Uiso c ?
H(34) 0.4817 0.2986 0.0791 0.040 1.000 . Uiso c ?
H(35) 0.4769 0.3712 -0.0241 0.048 1.000 . Uiso c ?
H(36) 0.3010 0.4180 -0.0728 0.050 1.000 . Uiso c ?
H(37) 0.1253 0.3900 -0.0243 0.053 1.000 . Uiso c ?
H(38) 0.1275 0.3182 0.0786 0.043 1.000 . Uiso c ?
H(261) -0.1990 0.1147 0.0997 0.042 1.000 . Uiso c ?
H(262) -0.1431 0.1755 0.0656 0.042 1.000 . Uiso c ?
H(263) -0.0747 0.1102 0.0708 0.042 1.000 . Uiso c ?
H(391) 0.4515 0.1791 0.2191 0.046 1.000 . Uiso c ?
H(392) 0.3957 0.1575 0.1389 0.046 1.000 . Uiso c ?
H(393) 0.4876 0.2134 0.1464 0.046 1.000 . Uiso c ?
H(411) 0.0783 0.5739 0.1409 0.213 1.000 . Uiso c ?
H(412) 0.1150 0.5671 0.2280 0.213 1.000 . Uiso c ?

loop_
_atom_site_aniso_label
_atom_site_aniso_U_11
_atom_site_aniso_U_22
_atom_site_aniso_U_33
_atom_site_aniso_U_12
_atom_site_aniso_U_13
_atom_site_aniso_U_23
Pt 0.02164(7) 0.02160(7) 0.02196(7) -0.00096(8) 0.00249(5) 0.00055(8)
Cl(1) 0.0570(9) 0.072(1) 0.120(1) 0.0038(8) 0.006(1) -0.004(1)
Cl(2) 0.063(1) 0.069(1) 0.152(2) 0.0108(8) 0.032(1) 0.036(1)
S(1) 0.0366(6) 0.0346(6) 0.0373(6) -0.0022(5) -0.0015(5) -0.0054(5)
P(1) 0.0220(5) 0.0255(5) 0.0226(5) -0.0012(4) 0.0028(4) -0.0006(4)
P(2) 0.0217(5) 0.0239(5) 0.0266(5) -0.0016(4) 0.0018(4) 0.0021(4)
F(1) 0.088(2) 0.056(2) 0.033(2) 0.003(2) -0.002(2) -0.007(1)
F(2) 0.116(3) 0.060(2) 0.060(2) 0.048(2) -0.007(2) -0.008(2)
F(3) 0.098(3) 0.060(2) 0.074(2) -0.041(2) 0.016(2) -0.019(2)
O(1) 0.057(2) 0.053(2) 0.037(2) 0.011(2) -0.001(2) -0.019(2)
O(2) 0.054(2) 0.040(2) 0.049(2) 0.011(2) 0.004(2) -0.013(2)
O(3) 0.040(2) 0.077(3) 0.050(2) -0.018(2) -0.004(2) 0.006(2)
O(4) 0.044(2) 0.047(2) 0.074(2) 0.013(2) -0.005(2) -0.012(2)
O(5) 0.074(2) 0.043(2) 0.035(2) -0.014(2) 0.008(2) -0.007(2)
N(1) 0.023(2) 0.023(2) 0.026(2) -0.002(1) 0.003(1) -0.005(1)
C(2) 0.035(2) 0.028(2) 0.029(2) 0.002(2) 0.000(2) 0.003(2)
C(3) 0.035(2) 0.028(2) 0.040(3) -0.000(2) 0.005(2) -0.003(2)
C(4) 0.029(2) 0.032(2) 0.033(2) -0.001(2) 0.007(2) -0.006(2)
C(5) 0.042(3) 0.039(2) 0.032(2) 0.005(2) -0.001(2) -0.009(2)
C(6) 0.037(2) 0.034(2) 0.027(2) 0.007(2) -0.004(2) 0.001(2)
C(7) 0.032(2) 0.038(3) 0.043(3) -0.002(2) 0.007(2) -0.010(2)
C(8) 0.019(2) 0.025(2) 0.026(2) -0.001(2) 0.004(2) -0.004(2)
C(9) 0.038(3) 0.032(2) 0.036(2) -0.000(2) 0.011(2) 0.004(2)
C(10) 0.050(3) 0.028(2) 0.061(3) 0.002(2) 0.024(3) -0.005(2)
C(11) 0.039(3) 0.048(3) 0.053(3) -0.004(2) 0.016(2) -0.023(3)
C(12) 0.047(3) 0.055(3) 0.026(2) -0.001(2) 0.006(2) -0.009(2)
C(13) 0.029(2) 0.037(2) 0.030(2) 0.003(2) -0.001(2) -0.007(2)
C(14) 0.021(2) 0.030(2) 0.026(2) -0.004(2) 0.006(2) 0.000(2)
C(15) 0.056(3) 0.042(3) 0.032(2) 0.019(2) 0.012(2) 0.011(2)
C(16) 0.066(4) 0.058(3) 0.045(3) 0.019(3) 0.029(3) 0.003(3)
C(17) 0.032(2) 0.037(3) 0.060(3) 0.004(2) 0.014(2) -0.009(2)
C(18) 0.028(2) 0.037(3) 0.055(3) 0.004(2) -0.008(2) -0.001(2)
C(19) 0.034(2) 0.039(2) 0.029(2) 0.004(2) -0.002(2) 0.004(2)
C(20) 0.027(2) 0.025(2) 0.028(2) -0.001(2) 0.009(2) 0.000(2)
C(21) 0.030(2) 0.030(2) 0.054(3) -0.001(2) 0.007(2) 0.007(2)
C(22) 0.039(3) 0.030(2) 0.075(4) -0.005(2) 0.012(3) 0.014(2)
C(23) 0.052(3) 0.026(2) 0.058(3) 0.009(2) 0.024(3) 0.013(2)
C(24) 0.045(3) 0.034(2) 0.033(3) 0.012(2) 0.008(2) 0.003(2)
C(25) 0.034(2) 0.030(2) 0.030(2) -0.000(2) 0.006(2) -0.002(2)
C(26) 0.035(2) 0.042(3) 0.028(2) -0.005(2) 0.002(2) -0.004(2)
C(27) 0.024(2) 0.029(2) 0.023(2) -0.004(2) 0.003(2) -0.000(2)
C(28) 0.034(2) 0.042(3) 0.032(2) -0.010(2) -0.001(2) 0.005(2)
C(29) 0.040(3) 0.055(3) 0.025(2) -0.006(2) 0.004(2) 0.005(2)
C(30) 0.032(2) 0.047(3) 0.028(2) -0.002(2) 0.002(2) -0.011(2)
C(31) 0.041(3) 0.035(2) 0.033(2) -0.002(2) 0.009(2) -0.007(2)
C(32) 0.028(2) 0.034(2) 0.026(2) 0.001(2) 0.002(2) 0.000(2)
C(33) 0.028(2) 0.024(2) 0.022(2) -0.003(2) 0.002(2) 0.000(2)
C(34) 0.025(2) 0.048(3) 0.026(2) -0.008(2) 0.001(2) -0.001(2)
C(35) 0.040(3) 0.055(3) 0.027(2) -0.015(2) 0.010(2) -0.001(2)
C(36) 0.064(3) 0.034(3) 0.027(2) -0.003(2) 0.012(2) 0.006(2)
C(37) 0.052(3) 0.045(3) 0.037(3) 0.018(2) 0.007(2) 0.012(2)
C(38) 0.032(2) 0.037(2) 0.039(3) 0.005(2) 0.012(2) 0.007(2)
C(39) 0.030(2) 0.031(2) 0.052(3) 0.004(2) 0.001(2) 0.001(2)
C(40) 0.057(3) 0.037(3) 0.039(3) 0.003(2) -0.003(2) -0.004(2)
C(41) 0.147(8) 0.069(5) 0.35(1) -0.014(5) 0.175(9) -0.019(7)

loop_
_atom_type_symbol
_atom_type_oxidation_number
_atom_type_number_in_cell
_atom_type_scat_dispersion_real
_atom_type_scat_dispersion_imag
_atom_type_scat_source
C 0 160 0.002 0.002
;International Tables for Crystallography
(1992, Vol. C, Table 6.1.1.2)
;
H 0 152 0.000 0.000
;International Tables for Crystallography
(1992, Vol. C, Table 6.1.1.2)
;
N 0 4 0.004 0.003
;International Tables for Crystallography
(1992, Vol. C, Table 6.1.1.2)
;
O 0 20 0.008 0.006
;International Tables for Crystallography
(1992, Vol. C, Table 6.1.1.2)
;
P 0 8 0.090 0.095
;International Tables for Crystallography
(1992, Vol. C, Table 6.1.1.2)
;
Pt 0 4 -2.352 8.388
;International Tables for Crystallography
(1992, Vol. C, Tables 4.2.6.8 and 6.1.1.1)
;
F 0 12 0.014 0.010
;International Tables for Crystallography
(1992, Vol. C, Table 6.1.1.2)
;
S 0 4 0.110 0.124
;International Tables for Crystallography
(1992, Vol. C, Table 6.1.1.2)
;
Cl 0 8 0.132 0.159
;International Tables for Crystallography
(1992, Vol. C, Tables 4.2.6.8 and 6.1.1.1)
;

loop_
_geom_angle_atom_site_label_1
_geom_angle_atom_site_label_2
_geom_angle_atom_site_label_3
_geom_angle
_geom_angle_site_symmetry_1
_geom_angle_site_symmetry_2
_geom_angle_site_symmetry_3
_geom_angle_publ_flag
P(1) Pt P(2) 173.62(4) . . . ?
P(1) Pt N(1) 92.08(9) . . . ?
P(1) Pt C(8) 88.4(1) . . . ?
P(2) Pt N(1) 93.78(9) . . . ?
P(2) Pt C(8) 85.7(1) . . . ?
N(1) Pt C(8) 178.9(2) . . . ?
O(3) S(1) O(4) 114.8(2) . . . ?
O(3) S(1) O(5) 114.3(2) . . . ?
O(3) S(1) C(40) 103.8(3) . . . ?
O(4) S(1) O(5) 116.1(2) . . . ?
O(4) S(1) C(40) 102.1(2) . . . ?
O(5) S(1) C(40) 103.2(2) . . . ?
Pt P(1) C(14) 113.1(1) . . . ?
Pt P(1) C(20) 113.6(1) . . . ?
Pt P(1) C(26) 113.6(2) . . . ?
C(14) P(1) C(20) 104.5(2) . . . ?
C(14) P(1) C(26) 104.6(2) . . . ?
C(20) P(1) C(26) 106.6(2) . . . ?
Pt P(2) C(27) 113.2(1) . . . ?
Pt P(2) C(33) 112.5(1) . . . ?
Pt P(2) C(39) 115.4(2) . . . ?
C(27) P(2) C(33) 104.7(2) . . . ?
C(27) P(2) C(39) 103.9(2) . . . ?
C(33) P(2) C(39) 106.2(2) . . . ?
C(7) O(1) H(1) 115.8 . . . no
Pt N(1) C(2) 121.2(3) . . . ?
Pt N(1) C(6) 120.8(3) . . . ?
C(2) N(1) C(6) 118.1(4) . . . ?
N(1) C(2) C(3) 122.5(4) . . . ?
N(1) C(2) H(2) 118.8 . . . no
C(3) C(2) H(2) 118.8 . . . no
C(2) C(3) C(4) 119.3(4) . . . ?
C(2) C(3) H(3) 120.3 . . . no
C(4) C(3) H(3) 120.3 . . . no
C(3) C(4) C(5) 118.2(4) . . . ?
C(3) C(4) C(7) 119.9(4) . . . ?
C(5) C(4) C(7) 121.8(4) . . . ?
C(4) C(5) C(6) 119.1(4) . . . ?
C(4) C(5) H(5) 120.4 . . . no
C(6) C(5) H(5) 120.4 . . . no
N(1) C(6) C(5) 122.8(4) . . . ?
N(1) C(6) H(6) 118.6 . . . no
C(5) C(6) H(6) 118.6 . . . no
O(1) C(7) O(2) 124.3(5) . . . ?
O(1) C(7) C(4) 116.8(5) . . . ?
O(2) C(7) C(4) 118.9(5) . . . ?
Pt C(8) C(9) 120.7(3) . . . ?
Pt C(8) C(13) 122.6(3) . . . ?
C(9) C(8) C(13) 116.7(4) . . . ?
C(8) C(9) C(10) 122.0(4) . . . ?
C(8) C(9) H(9) 119.0 . . . no
C(10) C(9) H(9) 119.0 . . . no
C(9) C(10) C(11) 120.6(5) . . . ?
C(9) C(10) H(10) 119.7 . . . no
C(11) C(10) H(10) 119.7 . . . no
C(10) C(11) C(12) 118.0(5) . . . ?
C(10) C(11) H(11) 121.0 . . . no
C(12) C(11) H(11) 121.0 . . . no
C(11) C(12) C(13) 121.3(5) . . . ?
C(11) C(12) H(12) 119.3 . . . no
C(13) C(12) H(12) 119.3 . . . no
C(8) C(13) C(12) 121.4(4) . . . ?
C(8) C(13) H(13) 119.3 . . . no
C(12) C(13) H(13) 119.3 . . . no
P(1) C(14) C(15) 121.2(4) . . . ?
P(1) C(14) C(19) 120.1(3) . . . ?
C(15) C(14) C(19) 118.2(4) . . . ?
C(14) C(15) C(16) 120.2(5) . . . ?
C(14) C(15) H(15) 119.9 . . . no
C(16) C(15) H(15) 119.9 . . . no
C(15) C(16) C(17) 120.7(5) . . . ?
C(15) C(16) H(16) 119.6 . . . no
C(17) C(16) H(16) 119.6 . . . no
C(16) C(17) C(18) 119.7(5) . . . ?
C(16) C(17) H(17) 120.1 . . . no
C(18) C(17) H(17) 120.1 . . . no
C(17) C(18) C(19) 120.2(5) . . . ?
C(17) C(18) H(18) 119.9 . . . no
C(19) C(18) H(18) 119.9 . . . no
C(14) C(19) C(18) 120.9(4) . . . ?
C(14) C(19) H(19) 119.5 . . . no
C(18) C(19) H(19) 119.5 . . . no
P(1) C(20) C(21) 121.4(4) . . . ?
P(1) C(20) C(25) 119.9(3) . . . ?
C(21) C(20) C(25) 118.6(4) . . . ?
C(20) C(21) C(22) 121.0(5) . . . ?
C(20) C(21) H(21) 119.5 . . . no
C(22) C(21) H(21) 119.5 . . . no
C(21) C(22) C(23) 119.7(5) . . . ?
C(21) C(22) H(22) 120.1 . . . no
C(23) C(22) H(22) 120.1 . . . no
C(22) C(23) C(24) 120.7(5) . . . ?
C(22) C(23) H(23) 119.6 . . . no
C(24) C(23) H(23) 119.6 . . . no
C(23) C(24) C(25) 119.4(5) . . . ?
C(23) C(24) H(24) 120.3 . . . no
C(25) C(24) H(24) 120.3 . . . no
C(20) C(25) C(24) 120.5(4) . . . ?
C(20) C(25) H(25) 119.7 . . . no
C(24) C(25) H(25) 119.7 . . . no
P(1) C(26) H(261) 109.5 . . . no
P(1) C(26) H(262) 109.5 . . . no
P(1) C(26) H(263) 109.5 . . . no
H(261) C(26) H(262) 109.5 . . . no
H(261) C(26) H(263) 109.5 . . . no
H(262) C(26) H(263) 109.5 . . . no
P(2) C(27) C(28) 118.4(3) . . . ?
P(2) C(27) C(32) 122.2(3) . . . ?
C(28) C(27) C(32) 119.4(4) . . . ?
C(27) C(28) C(29) 120.1(4) . . . ?
C(27) C(28) H(28) 120.0 . . . no
C(29) C(28) H(28) 120.0 . . . no
C(28) C(29) C(30) 120.0(5) . . . ?
C(28) C(29) H(29) 120.0 . . . no
C(30) C(29) H(29) 120.0 . . . no
C(29) C(30) C(31) 119.7(4) . . . ?
C(29) C(30) H(30) 120.2 . . . no
C(31) C(30) H(30) 120.2 . . . no
C(30) C(31) C(32) 121.1(4) . . . ?
C(30) C(31) H(31) 119.4 . . . no
C(32) C(31) H(31) 119.4 . . . no
C(27) C(32) C(31) 119.8(4) . . . ?
C(27) C(32) H(32) 120.1 . . . no
C(31) C(32) H(32) 120.1 . . . no
P(2) C(33) C(34) 121.3(3) . . . ?
P(2) C(33) C(38) 119.4(3) . . . ?
C(34) C(33) C(38) 119.2(4) . . . ?
C(33) C(34) C(35) 119.7(4) . . . ?
C(33) C(34) H(34) 120.2 . . . no
C(35) C(34) H(34) 120.2 . . . no
C(34) C(35) C(36) 120.4(4) . . . ?
C(34) C(35) H(35) 119.8 . . . no
C(36) C(35) H(35) 119.8 . . . no
C(35) C(36) C(37) 120.4(5) . . . ?
C(35) C(36) H(36) 119.8 . . . no
C(37) C(36) H(36) 119.8 . . . no
C(36) C(37) C(38) 119.9(5) . . . ?
C(36) C(37) H(37) 120.0 . . . no
C(38) C(37) H(37) 120.0 . . . no
C(33) C(38) C(37) 120.4(4) . . . ?
C(33) C(38) H(38) 119.8 . . . no
C(37) C(38) H(38) 119.8 . . . no
P(2) C(39) H(391) 109.5 . . . no
P(2) C(39) H(392) 109.5 . . . no
P(2) C(39) H(393) 109.5 . . . no
H(391) C(39) H(392) 109.5 . . . no
H(391) C(39) H(393) 109.5 . . . no
H(392) C(39) H(393) 109.5 . . . no
S(1) C(40) F(1) 111.3(4) . . . ?
S(1) C(40) F(2) 111.5(4) . . . ?
S(1) C(40) F(3) 112.0(4) . . . ?
F(1) C(40) F(2) 107.2(5) . . . ?
F(1) C(40) F(3) 107.9(5) . . . ?
F(2) C(40) F(3) 106.7(5) . . . ?
Cl(1) C(41) Cl(2) 127.3(5) . . . ?
Cl(1) C(41) H(411) 104.9 . . . no
Cl(1) C(41) H(412) 104.9 . . . no
Cl(2) C(41) H(411) 104.9 . . . no
Cl(2) C(41) H(412) 104.9 . . . no
H(411) C(41) H(412) 109.5 . . . no

loop_
_geom_bond_atom_site_label_1
_geom_bond_atom_site_label_2
_geom_bond_distance
_geom_bond_site_symmetry_1
_geom_bond_site_symmetry_2
_geom_bond_publ_flag
Pt P(1) 2.303(1) . . ?
Pt P(2) 2.308(1) . . ?
Pt N(1) 2.132(3) . . ?
Pt C(8) 2.022(4) . . ?
Cl(1) C(41) 1.639(8) . . ?
Cl(2) C(41) 1.612(8) . . ?
S(1) O(3) 1.436(4) . . ?
S(1) O(4) 1.437(4) . . ?
S(1) O(5) 1.448(4) . . ?
S(1) C(40) 1.811(5) . . ?
P(1) C(14) 1.808(4) . . ?
P(1) C(20) 1.812(4) . . ?
P(1) C(26) 1.812(5) . . ?
P(2) C(27) 1.817(4) . . ?
P(2) C(33) 1.809(4) . . ?
P(2) C(39) 1.817(5) . . ?
F(1) C(40) 1.332(6) . . ?
F(2) C(40) 1.325(6) . . ?
F(3) C(40) 1.328(6) . . ?
O(1) C(7) 1.279(6) . . ?
O(1) H(1) 1.06 . . no
O(2) C(7) 1.268(6) . . ?
N(1) C(2) 1.345(5) . . ?
N(1) C(6) 1.339(5) . . ?
C(2) C(3) 1.378(6) . . ?
C(2) H(2) 0.95 . . no
C(3) C(4) 1.399(6) . . ?
C(3) H(3) 0.95 . . no
C(4) C(5) 1.377(6) . . ?
C(4) C(7) 1.495(6) . . ?
C(5) C(6) 1.391(6) . . ?
C(5) H(5) 0.95 . . no
C(6) H(6) 0.95 . . no
C(8) C(9) 1.394(6) . . ?
C(8) C(13) 1.385(6) . . ?
C(9) C(10) 1.380(6) . . ?
C(9) H(9) 0.95 . . no
C(10) C(11) 1.384(7) . . ?
C(10) H(10) 0.95 . . no
C(11) C(12) 1.380(7) . . ?
C(11) H(11) 0.95 . . no
C(12) C(13) 1.384(6) . . ?
C(12) H(12) 0.95 . . no
C(13) H(13) 0.95 . . no
C(14) C(15) 1.390(6) . . ?
C(14) C(19) 1.390(6) . . ?
C(15) C(16) 1.377(7) . . ?
C(15) H(15) 0.95 . . no
C(16) C(17) 1.375(7) . . ?
C(16) H(16) 0.95 . . no
C(17) C(18) 1.365(7) . . ?
C(17) H(17) 0.95 . . no
C(18) C(19) 1.377(6) . . ?
C(18) H(18) 0.95 . . no
C(19) H(19) 0.95 . . no
C(20) C(21) 1.390(6) . . ?
C(20) C(25) 1.386(6) . . ?
C(21) C(22) 1.377(6) . . ?
C(21) H(21) 0.95 . . no
C(22) C(23) 1.374(7) . . ?
C(22) H(22) 0.95 . . no
C(23) C(24) 1.375(7) . . ?
C(23) H(23) 0.95 . . no
C(24) C(25) 1.395(6) . . ?
C(24) H(24) 0.95 . . no
C(25) H(25) 0.95 . . no
C(26) H(261) 0.95 . . no
C(26) H(262) 0.95 . . no
C(26) H(263) 0.95 . . no
C(27) C(28) 1.401(6) . . ?
C(27) C(32) 1.386(6) . . ?
C(28) C(29) 1.383(6) . . ?
C(28) H(28) 0.95 . . no
C(29) C(30) 1.385(7) . . ?
C(29) H(29) 0.95 . . no
C(30) C(31) 1.376(7) . . ?
C(30) H(30) 0.95 . . no
C(31) C(32) 1.379(6) . . ?
C(31) H(31) 0.95 . . no
C(32) H(32) 0.95 . . no
C(33) C(34) 1.390(5) . . ?
C(33) C(38) 1.385(6) . . ?
C(34) C(35) 1.398(6) . . ?
C(34) H(34) 0.95 . . no
C(35) C(36) 1.360(7) . . ?
C(35) H(35) 0.95 . . no
C(36) C(37) 1.376(7) . . ?
C(36) H(36) 0.95 . . no
C(37) C(38) 1.388(6) . . ?
C(37) H(37) 0.95 . . no
C(38) H(38) 0.95 . . no
C(39) H(391) 0.95 . . no
C(39) H(392) 0.95 . . no
C(39) H(393) 0.95 . . no
C(41) H(411) 0.95 . . no
C(41) H(412) 0.95 . . no

loop_
_geom_contact_atom_site_label_1
_geom_contact_atom_site_label_2
_geom_contact_distance
_geom_contact_site_symmetry_1
_geom_contact_site_symmetry_2
_geom_contact_publ_flag
Cl(1) C(21) 3.546(5) . 2_455 no
Cl(1) F(1) 3.552(4) . 1_455 no
Cl(1) C(22) 3.574(5) . 2_455 no
Cl(2) C(3) 3.525(5) . . no
Cl(2) C(32) 3.590(5) . . no
Cl(2) F(3) 3.598(4) . 3_665 no
F(1) C(18) 3.315(6) . 1_655 no
F(1) C(22) 3.359(6) . 2 no
F(1) C(2) 3.412(5) . 1_655 no
F(1) C(19) 3.462(6) . 1_655 no
F(2) C(36) 3.276(6) . 3_665 no
F(2) C(23) 3.326(6) . 2 no
F(2) C(24) 3.517(6) . 4_554 no
F(3) F(3) 3.039(7) . 3_765 no
F(3) C(41) 3.57(1) . 3_665 no
O(1) O(2) 2.709(5) . 3_566 no
O(1) C(7) 3.524(6) . 3_566 no
O(1) O(1) 3.597(7) . 3_566 no
O(2) O(2) 3.447(7) . 3_566 no
O(2) C(7) 3.453(6) . 3_566 no
O(2) C(11) 3.455(6) . 4_455 no
O(2) C(10) 3.578(6) . 2 no
O(3) C(19) 3.254(6) . 1_655 no
O(3) C(35) 3.354(6) . . no
O(3) C(34) 3.379(6) . . no
O(3) C(6) 3.474(6) . 4_554 no
O(3) C(5) 3.487(6) . 4_554 no
O(3) C(18) 3.518(7) . 1_655 no
O(4) C(29) 3.372(6) . 4_554 no
O(4) C(38) 3.422(6) . 1_655 no
O(4) C(19) 3.546(6) . 1_655 no
O(5) C(41) 3.092(9) . 3_665 no
O(5) C(28) 3.343(6) . 4_554 no
O(5) C(6) 3.437(6) . 4_554 no
O(5) C(25) 3.552(6) . 4_554 no
C(10) C(31) 3.525(7) . 2_545 no
C(12) C(30) 3.467(7) . 4_454 no
C(15) C(36) 3.530(7) . 4_455 no
C(17) C(28) 3.517(7) . 1_455 no
C(17) C(29) 3.594(7) . 1_455 no
C(23) C(32) 3.517(7) . 2_545 no
C(23) C(31) 3.568(7) . 2_545 no

loop_
_geom_torsion_atom_site_label_1
_geom_torsion_atom_site_label_2
_geom_torsion_atom_site_label_3
_geom_torsion_atom_site_label_4
_geom_torsion_site_symmetry_1
_geom_torsion_site_symmetry_2
_geom_torsion_site_symmetry_3
_geom_torsion_site_symmetry_4
_geom_torsion
_geom_torsion_publ_flag
Pt P(1) C(14) C(15) . . . . -88.4(4) no
Pt P(1) C(14) C(19) . . . . 83.8(4) no
Pt P(1) C(20) C(21) . . . . -160.0(3) no
Pt P(1) C(20) C(25) . . . . 23.5(4) no
Pt P(2) C(27) C(28) . . . . 66.8(4) no
Pt P(2) C(27) C(32) . . . . -109.9(4) no
Pt P(2) C(33) C(34) . . . . -161.2(3) no
Pt P(2) C(33) C(38) . . . . 22.9(4) no
Pt N(1) C(2) C(3) . . . . -177.6(3) no
Pt N(1) C(6) C(5) . . . . 177.7(4) no
Pt C(8) C(9) C(10) . . . . -177.3(4) no
Pt C(8) C(13) C(12) . . . . 177.2(4) no
P(1) Pt P(2) C(27) . . . . 176.3(4) no
P(1) Pt P(2) C(33) . . . . 57.9(4) no
P(1) Pt P(2) C(39) . . . . -64.2(4) no
P(1) Pt N(1) C(2) . . . . -87.5(3) no
P(1) Pt N(1) C(6) . . . . 92.9(3) no
P(1) Pt C(8) C(9) . . . . -77.0(4) no
P(1) Pt C(8) C(13) . . . . 105.3(4) no
P(1) C(14) C(15) C(16) . . . . 173.3(4) no
P(1) C(14) C(19) C(18) . . . . -173.2(4) no
P(1) C(20) C(21) C(22) . . . . -176.5(4) no
P(1) C(20) C(25) C(24) . . . . 176.5(3) no
P(2) Pt P(1) C(14) . . . . -139.2(4) no
P(2) Pt P(1) C(20) . . . . 101.9(4) no
P(2) Pt P(1) C(26) . . . . -20.2(4) no
P(2) Pt N(1) C(2) . . . . 90.0(3) no
P(2) Pt N(1) C(6) . . . . -89.6(3) no
P(2) Pt C(8) C(9) . . . . 105.6(4) no
P(2) Pt C(8) C(13) . . . . -72.1(4) no
P(2) C(27) C(28) C(29) . . . . -176.5(4) no
P(2) C(27) C(32) C(31) . . . . 176.2(3) no
P(2) C(33) C(34) C(35) . . . . -174.6(4) no
P(2) C(33) C(38) C(37) . . . . 174.8(4) no
F(1) C(40) S(1) O(3) . . . . 61.9(4) no
F(1) C(40) S(1) O(4) . . . . -57.7(5) no
F(1) C(40) S(1) O(5) . . . . -178.6(4) no
F(2) C(40) S(1) O(3) . . . . -57.8(4) no
F(2) C(40) S(1) O(4) . . . . -177.4(4) no
F(2) C(40) S(1) O(5) . . . . 61.7(4) no
F(3) C(40) S(1) O(3) . . . . -177.3(4) no
F(3) C(40) S(1) O(4) . . . . 63.1(4) no
F(3) C(40) S(1) O(5) . . . . -57.7(4) no
O(1) C(7) C(4) C(3) . . . . -178.1(4) no
O(1) C(7) C(4) C(5) . . . . -1.5(7) no
O(2) C(7) C(4) C(3) . . . . 1.7(7) no
O(2) C(7) C(4) C(5) . . . . 178.3(5) no
N(1) Pt P(1) C(14) . . . . 17.6(2) no
N(1) Pt P(1) C(20) . . . . -101.3(2) no
N(1) Pt P(1) C(26) . . . . 136.6(2) no
N(1) Pt P(2) C(27) . . . . 19.5(2) no
N(1) Pt P(2) C(33) . . . . -99.0(2) no
N(1) Pt P(2) C(39) . . . . 139.0(2) no
N(1) Pt C(8) C(9) . . . . 42(8) no
N(1) Pt C(8) C(13) . . . . -136(8) no
N(1) C(2) C(3) C(4) . . . . -0.6(7) no
N(1) C(6) C(5) C(4) . . . . 0.2(8) no
C(2) N(1) Pt C(8) . . . . 154(8) no
C(2) N(1) C(6) C(5) . . . . -1.9(7) no
C(2) C(3) C(4) C(5) . . . . -1.0(7) no
C(2) C(3) C(4) C(7) . . . . 175.7(4) no
C(3) C(2) N(1) C(6) . . . . 2.0(7) no
C(3) C(4) C(5) C(6) . . . . 1.2(7) no
C(6) N(1) Pt C(8) . . . . -26(8) no
C(6) C(5) C(4) C(7) . . . . -175.5(4) no
C(8) Pt P(1) C(14) . . . . -163.3(2) no
C(8) Pt P(1) C(20) . . . . 77.8(2) no
C(8) Pt P(1) C(26) . . . . -44.3(2) no
C(8) Pt P(2) C(27) . . . . -159.5(2) no
C(8) Pt P(2) C(33) . . . . 82.0(2) no
C(8) Pt P(2) C(39) . . . . -40.0(2) no
C(8) C(9) C(10) C(11) . . . . 0.3(8) no
C(8) C(13) C(12) C(11) . . . . -0.3(8) no
C(9) C(8) C(13) C(12) . . . . -0.5(7) no
C(9) C(10) C(11) C(12) . . . . -1.1(8) no
C(10) C(9) C(8) C(13) . . . . 0.5(7) no
C(10) C(11) C(12) C(13) . . . . 1.1(8) no
C(14) P(1) C(20) C(21) . . . . 76.2(4) no
C(14) P(1) C(20) C(25) . . . . -100.2(4) no
C(14) C(15) C(16) C(17) . . . . -0.6(9) no
C(14) C(19) C(18) C(17) . . . . 0.3(8) no
C(15) C(14) P(1) C(20) . . . . 35.7(5) no
C(15) C(14) P(1) C(26) . . . . 147.5(4) no
C(15) C(14) C(19) C(18) . . . . -0.8(7) no
C(15) C(16) C(17) C(18) . . . . 0.1(9) no
C(16) C(15) C(14) C(19) . . . . 1.0(8) no
C(16) C(17) C(18) C(19) . . . . 0.1(8) no
C(19) C(14) P(1) C(20) . . . . -152.2(4) no
C(19) C(14) P(1) C(26) . . . . -40.3(4) no
C(20) C(21) C(22) C(23) . . . . -0.1(8) no
C(20) C(25) C(24) C(23) . . . . 0.1(7) no
C(21) C(20) P(1) C(26) . . . . -34.2(4) no
C(21) C(20) C(25) C(24) . . . . 0.0(7) no
C(21) C(22) C(23) C(24) . . . . 0.2(8) no
C(22) C(21) C(20) C(25) . . . . -0.0(7) no
C(22) C(23) C(24) C(25) . . . . -0.2(8) no
C(25) C(20) P(1) C(26) . . . . 149.4(4) no
C(27) P(2) C(33) C(34) . . . . 75.5(4) no
C(27) P(2) C(33) C(38) . . . . -100.4(4) no
C(27) C(28) C(29) C(30) . . . . 0.1(8) no
C(27) C(32) C(31) C(30) . . . . 0.1(7) no
C(28) C(27) P(2) C(33) . . . . -170.3(4) no
C(28) C(27) P(2) C(39) . . . . -59.1(4) no
C(28) C(27) C(32) C(31) . . . . -0.5(7) no
C(28) C(29) C(30) C(31) . . . . -0.5(8) no
C(29) C(28) C(27) C(32) . . . . 0.4(7) no
C(29) C(30) C(31) C(32) . . . . 0.3(7) no
C(32) C(27) P(2) C(33) . . . . 12.9(4) no
C(32) C(27) P(2) C(39) . . . . 124.1(4) no
C(33) C(34) C(35) C(36) . . . . 0.1(8) no
C(33) C(38) C(37) C(36) . . . . -0.3(8) no
C(34) C(33) P(2) C(39) . . . . -34.1(4) no
C(34) C(33) C(38) C(37) . . . . -1.2(7) no
C(34) C(35) C(36) C(37) . . . . -1.6(8) no
C(35) C(34) C(33) C(38) . . . . 1.3(7) no
C(35) C(36) C(37) C(38) . . . . 1.7(8) no
C(38) C(33) P(2) C(39) . . . . 150.0(4) no
